data_9011254
loop_
_publ_author_name
'Marsh, R. E.'
'Herbstein, F. H.'

_publ_section_title
;
 More space-group changes
;
_journal_coden_ASTM ASBSDK
_journal_issue 1
_journal_name_full
;
 Acta Crystallographica, Section B: Structural Science
;
_journal_page_first 77
_journal_page_last 88
_journal_paper_doi 10.1107/s0108768187009492
_journal_volume 44
_journal_year 1988
_chemical_formula_structural '[Cr(C3H10N2)2F(H2O)][Cr(C3H10N2)2F(OH)](ClO4)3'
_chemical_formula_sum 'C12 Cl3 Cr2 F2 N8 O14'
_space_group_IT_number 2
_symmetry_space_group_name_Hall '-P 1'
_symmetry_space_group_name_H-M 'P -1'
_cell_angle_alpha 111.25
_cell_angle_beta 100.44
_cell_angle_gamma 86.60
_cell_formula_units_Z 1
_cell_length_a 10.710
_cell_length_b 9.047
_cell_length_c 8.785
_cell_volume 780.180
_database_code_amcsd 0009821
_exptl_crystal_density_diffrn 1.551
_cod_original_formula_sum 'Cr2 F2 N8 C12 Cl3 O14'
_cod_database_code 9011254
_amcsd_formula_title '[Cr(C3H10N2)2F(H2O)][Cr(C3H10N2)2F(OH)](ClO4)3'

loop_
_space_group_symop_operation_xyz
x,y,z
-x,-y,-z

loop_
_atom_site_label
_atom_site_fract_x
_atom_site_fract_y
_atom_site_fract_z
_atom_site_occupancy
_atom_site_type_symbol
_atom_site_attached_hydrogens
Cr -0.23680 0.07260 0.09400 1.00000 Cr 0
F -0.06600 0.05000 0.17380 1.00000 F 0
NIA5B -0.18610 0.06110 -0.12800 1.00000 N 0
C2A4B -0.24620 -0.05760 -0.29040 1.00000 C 0
C3A3B -0.23540 -0.22580 -0.28680 1.00000 C 0
C4A2B -0.31000 -0.26000 -0.17200 1.00000 C 0
N5A1B -0.25460 -0.17490 0.00710 1.00000 N 0
N6A10B -0.22120 0.32000 0.18450 1.00000 N 0
CTA9B -0.14560 0.39360 0.35430 1.00000 C 0
C8A8B -0.20440 0.36520 0.48600 1.00000 C 0
C9A7B -0.19540 0.19070 0.47320 1.00000 C 0
N10A6B -0.28420 0.09060 0.32250 1.00000 N 0
ClAC 0.48890 0.31080 -0.28500 1.00000 Cl 0
O1A1C 0.60130 0.31010 -0.17520 1.00000 O 0
O2A4C 0.45330 0.46380 -0.26950 1.00000 O 0
O3A3C 0.38550 0.24380 -0.25880 1.00000 O 0
O4A2C 0.51220 0.22720 -0.44760 1.00000 O 0
ClB 0.00000 0.50000 0.00000 1.00000 Cl 0
O1B -0.06370 0.61020 0.15550 0.50000 O 0
O2B5B -0.01380 0.35440 -0.01550 0.50000 O 0
O3B4B 0.13860 0.55860 0.08340 0.50000 O 0
O7B6B -0.03040 0.57720 -0.10810 0.50000 O 0
O -0.41810 0.09220 0.01300 1.00000 O 0

loop_
_cod_changelog_entry_id
_cod_changelog_entry_author
_cod_changelog_entry_date
_cod_changelog_entry_text
1
;cod-tools version 3.8.0
Id: cif_guess_AMCSD_atom_types 9581 2023-05-17 12:35:41Z saulius
;
2023-05-23T09:22:08+03:00
;Derived atom types and hydrogen counts
from atom names that follow the AMCSD naming convention
(Wat == water, O-H == hydroxyl).
;

loop_
_cod_related_entry_id
_cod_related_entry_database
_cod_related_entry_code
1 AMCSD 0009821
